data_4001517
loop_
_publ_author_name
'Gourdon, Olivier'
'Miller, Gordon J.'

_publ_section_title
;
 Intergrowth Compounds in the Zn-Rich Zn&#x2212;Pd System:&#x00A0; Toward
 1D Quasicrystal Approximants
;
_journal_issue 7
_journal_name_full 'Chemistry of Materials'
_journal_page_first 1848
_journal_paper_doi 10.1021/cm0526415
_journal_volume 18
_journal_year 2006
_chemical_formula_sum 'Pd2.352 Zn10.648'
_chemical_formula_weight 946.4
_chemical_name_systematic ' ?'
_space_group_IT_number 217
_symmetry_cell_setting cubic
_symmetry_space_group_name_Hall 'I -4 2 3'
_symmetry_space_group_name_H-M 'I -4 3 m'
_cell_angle_alpha 90
_cell_angle_beta 90
_cell_angle_gamma 90
_cell_formula_units_Z 4
_cell_length_a 9.0906
_cell_length_b 9.0906
_cell_length_c 9.0906
_cell_volume 751.238
_computing_publication_material '(Jana2000; Petricek and Dusek, 2000)'
_computing_structure_refinement '(Jana2000; Petricek and Dusek, 2000)'
_diffrn_ambient_temperature 293
_diffrn_measured_fraction_theta_full 0.99
_diffrn_radiation_type 'Mo K\a'
_diffrn_radiation_wavelength 0.71069
_diffrn_reflns_av_R_equivalents 0.0379
_diffrn_reflns_av_sigmaI/netI 0.0189
_diffrn_reflns_limit_h_max 12
_diffrn_reflns_limit_h_min -11
_diffrn_reflns_limit_k_max 11
_diffrn_reflns_limit_k_min -12
_diffrn_reflns_limit_l_max 11
_diffrn_reflns_limit_l_min -11
_diffrn_reflns_number 3239
_diffrn_reflns_theta_full 28.18
_diffrn_reflns_theta_max 28.18
_diffrn_reflns_theta_min 3.17
_exptl_absorpt_coefficient_mu 41.530
_exptl_absorpt_correction_T_max 1.000
_exptl_absorpt_correction_T_min 1.000
_exptl_absorpt_correction_type analytical
_exptl_crystal_density_diffrn 8.9807
_exptl_crystal_F_000 1710
_refine_diff_density_max 0.53
_refine_diff_density_min -0.76
_refine_ls_extinction_coef 0.0259(15)
_refine_ls_extinction_method 'B-C type 1 Lorentzian isotropic (Becker & Coppens, 1974)'
_refine_ls_goodness_of_fit_gt 1.33
_refine_ls_goodness_of_fit_ref 1.33
_refine_ls_number_parameters 19
_refine_ls_number_reflns 200
_refine_ls_R_factor_all 0.0130
_refine_ls_R_factor_gt 0.0130
_refine_ls_shift/su_max 0.0185
_refine_ls_shift/su_mean 0.0064
_refine_ls_structure_factor_coef Fsqd
_refine_ls_weighting_details w=1/\s^2^(I)
_refine_ls_weighting_scheme sigma
_refine_ls_wR_factor_gt 0.0268
_refine_ls_wR_factor_ref 0.0268
_reflns_number_gt 200
_reflns_number_total 200
_reflns_threshold_expression I>3\s(I)
_cod_data_source_file cm0526415si20051130_114748.cif
_cod_data_source_block (I)
_cod_depositor_comments
;
The following automatic conversions were performed:

'_exptl_absorpt_correction_type' value 'Analytical' changed to
'analytical' according to
/home/saulius/struct/CIF-dictionaries/cif_core.dic dictionary named
'cif_core.dic' version 2.4.1 from 2010-06-29.

Automatic conversion script
Id: cif_fix_values 1715 2011-07-08 13:25:40Z adriana 
;
_cod_original_cell_volume 751.2382
_cod_original_sg_symbol_Hall 'I -4;2;3'
_cod_database_code 4001517

loop_
_symmetry_equiv_pos_site_id
_symmetry_equiv_pos_as_xyz
1 x,y,z
2 y,-x,-z
3 x,-y,-z
4 z,x,y
5 -x,-y,z
6 -y,-x,z
7 x,-z,-y
8 -y,x,-z
9 -x,y,-z
10 -z,-x,y
11 y,x,z
12 -x,z,-y
13 z,-x,-y
14 -x,-z,y
15 -z,x,-y
16 x,z,y
17 -z,y,-x
18 y,z,x
19 z,-y,-x
20 -y,-z,x
21 -z,-y,x
22 -y,z,-x
23 z,y,x
24 y,-z,-x
25 1/2+x,1/2+y,1/2+z
26 1/2+y,1/2-x,1/2-z
27 1/2+x,1/2-y,1/2-z
28 1/2+z,1/2+x,1/2+y
29 1/2-x,1/2-y,1/2+z
30 1/2-y,1/2-x,1/2+z
31 1/2+x,1/2-z,1/2-y
32 1/2-y,1/2+x,1/2-z
33 1/2-x,1/2+y,1/2-z
34 1/2-z,1/2-x,1/2+y
35 1/2+y,1/2+x,1/2+z
36 1/2-x,1/2+z,1/2-y
37 1/2+z,1/2-x,1/2-y
38 1/2-x,1/2-z,1/2+y
39 1/2-z,1/2+x,1/2-y
40 1/2+x,1/2+z,1/2+y
41 1/2-z,1/2+y,1/2-x
42 1/2+y,1/2+z,1/2+x
43 1/2+z,1/2-y,1/2-x
44 1/2-y,1/2-z,1/2+x
45 1/2-z,1/2-y,1/2+x
46 1/2-y,1/2+z,1/2-x
47 1/2+z,1/2+y,1/2+x
48 1/2+y,1/2-z,1/2-x

loop_
_atom_site_label
_atom_site_type_symbol
_atom_site_fract_x
_atom_site_fract_y
_atom_site_fract_z
_atom_site_adp_type
_atom_site_U_iso_or_equiv
_atom_site_symmetry_multiplicity
_atom_site_occupancy
_atom_site_calc_flag
Pd1 Pd 0.82677(3) 0.82677(3) 0.82677(3) Uani 0.00820(9) 8 1 d
Zn2 Zn 0.64243(7) 0 0 Uani 0.01093(19) 12 0.883(6) d
Zn2pd Pd 0.6424 0 0 Uani 0.01093(19) 12 0.117(6) d
Zn3 Zn 1.10866(6) 0.89134(6) 0.89134(6) Uani 0.01347(13) 8 1 d
Zn4 Zn 0.53889(6) -0.18905(4) -0.18905(4) Uani 0.01366(14) 24 1 d

loop_
_atom_site_aniso_label
_atom_site_aniso_type_symbol
_atom_site_aniso_U_11
_atom_site_aniso_U_22
_atom_site_aniso_U_33
_atom_site_aniso_U_12
_atom_site_aniso_U_13
_atom_site_aniso_U_23
Pd1 Pd 0.00820(16) 0.00820(16) 0.00820(16) 0.00058(15) 0.00058(15) 0.00058(15)
Zn2 Zn 0.0089(4) 0.0120(3) 0.0120(3) 0 0 -0.0043(3)
Zn2pd Pd 0.0089(4) 0.0120(3) 0.0120(3) 0 0 -0.0043(3)
Zn3 Zn 0.0135(2) 0.0135(2) 0.0135(2) -0.0041(2) -0.0041(2) 0.0041(2)
Zn4 Zn 0.0097(3) 0.0156(2) 0.0156(2) -0.00334(15) -0.00334(15) -0.0024(3)

loop_
_atom_type_symbol
_atom_type_scat_dispersion_real
_atom_type_scat_dispersion_imag
_atom_type_scat_source
_atom_type_scat_Cromer_Mann_a1
_atom_type_scat_Cromer_Mann_b1
_atom_type_scat_Cromer_Mann_a2
_atom_type_scat_Cromer_Mann_b2
_atom_type_scat_Cromer_Mann_a3
_atom_type_scat_Cromer_Mann_b3
_atom_type_scat_Cromer_Mann_a4
_atom_type_scat_Cromer_Mann_b4
_atom_type_scat_Cromer_Mann_c
Pd -0.999 1.007 'International Tables Vol C Tables  4.2.6.8 and 6.1.1.4' 19.3319 0.698655 15.5017 7.98929 5.29537 25.2052 0.605844 76.898598 5.26593
Zn 0.284 1.430 'International Tables Vol C Tables  4.2.6.8 and 6.1.1.4' 14.0743 3.2655 7.0318 0.2333 5.1652 10.3163 2.41 58.709702 1.3041
